data_1571566
loop_
_publ_author_name
'Wang, Yue'
'Huang, Yue'
'Bao, Xiaoze'
'Wei, Xingfu'
'Wei, Shiqiang'
'Qu, Jingping'
'Wang, Baomin'

_publ_section_title
;
 Organocatalytic diastereo- and atropo-selective construction of
 eight-membered bridged (hetero)biaryls <i>via</i> asymmetric
 intramolecular [3 + 2] cycloaddition.
;
_journal_issue 23
_journal_name_full 'Chemical science'
_journal_page_first 8880
_journal_page_last 8887
_journal_paper_doi 10.1039/d4sc01892c
_journal_volume 15
_journal_year 2024
_chemical_absolute_configuration unk
_chemical_formula_moiety 'C35 H26 Cl N3 O3, C H2 Cl2'
_chemical_formula_sum 'C36 H28 Cl3 N3 O3'
_chemical_formula_weight 656.96
_space_group_crystal_system monoclinic
_space_group_IT_number 4
_space_group_name_Hall 'P 2yb'
_space_group_name_H-M_alt 'P 1 21 1'
_atom_sites_solution_hydrogens mixed
_atom_sites_solution_primary dual
_audit_creation_date 2023-12-22
_audit_creation_method
;
Olex2 1.3
(compiled 2020.11.12 svn.r5f609507 for OlexSys, GUI svn.r6408)
;
_audit_update_record
;
2023-12-22 deposited with the CCDC.	2024-05-07 downloaded from the CCDC.
;
_cell_angle_alpha 90
_cell_angle_beta 105.0240(10)
_cell_angle_gamma 90
_cell_formula_units_Z 4
_cell_length_a 10.2162(3)
_cell_length_b 16.7001(4)
_cell_length_c 19.1032(5)
_cell_measurement_reflns_used 9964
_cell_measurement_temperature 120.0
_cell_measurement_theta_max 54.880
_cell_measurement_theta_min 5.041
_cell_volume 3147.82(15)
_computing_cell_refinement 'SAINT V8.40A (Bruker, 2019)'
_computing_data_reduction 'SAINT V8.40A (Bruker, 2019)'
_computing_molecular_graphics 'Olex2 1.3 (Dolomanov et al., 2009)'
_computing_publication_material 'Olex2 1.3 (Dolomanov et al., 2009)'
_computing_structure_refinement 'SHELXL 2018/3 (Sheldrick, 2015)'
_computing_structure_solution 'SHELXT 2018/2 (Sheldrick, 2018)'
_diffrn_ambient_temperature 120.0
_diffrn_measured_fraction_theta_full 0.986
_diffrn_measured_fraction_theta_max 0.982
_diffrn_measurement_device_type 'Bruker APEX-II CCD'
_diffrn_measurement_method '\f and \w scans'
_diffrn_radiation_type MoK\a
_diffrn_radiation_wavelength 0.71073
_diffrn_reflns_av_R_equivalents 0.0218
_diffrn_reflns_av_unetI/netI 0.0365
_diffrn_reflns_Laue_measured_fraction_full 0.986
_diffrn_reflns_Laue_measured_fraction_max 0.982
_diffrn_reflns_limit_h_max 13
_diffrn_reflns_limit_h_min -13
_diffrn_reflns_limit_k_max 21
_diffrn_reflns_limit_k_min -21
_diffrn_reflns_limit_l_max 23
_diffrn_reflns_limit_l_min -24
_diffrn_reflns_number 25485
_diffrn_reflns_point_group_measured_fraction_full 0.954
_diffrn_reflns_point_group_measured_fraction_max 0.932
_diffrn_reflns_theta_full 25.242
_diffrn_reflns_theta_max 27.471
_diffrn_reflns_theta_min 2.398
_diffrn_source_current 1.4
_diffrn_source_power 0.07
_diffrn_source_voltage 50.0
_diffrn_standards_number 0
_exptl_absorpt_coefficient_mu 0.333
_exptl_absorpt_correction_T_max 0.7455
_exptl_absorpt_correction_T_min 0.6046
_exptl_absorpt_correction_type multi-scan
_exptl_absorpt_process_details
;
SADABS-2016/2 (Bruker,2016/2) was used for absorption correction.
wR2(int) was 0.0979 before and 0.0416 after correction.
The Ratio of minimum to maximum transmission is 0.8110.
The \l/2 correction factor is Not present.
;
_exptl_crystal_colour colourless
_exptl_crystal_colour_primary colourless
_exptl_crystal_density_diffrn 1.386
_exptl_crystal_description block
_exptl_crystal_F_000 1360
_exptl_crystal_size_max 0.33
_exptl_crystal_size_mid 0.3
_exptl_crystal_size_min 0.23
_refine_diff_density_max 0.324
_refine_diff_density_min -0.384
_refine_diff_density_rms 0.040
_refine_ls_abs_structure_details
;
 Flack x determined using 5181 quotients [(I+)-(I-)]/[(I+)+(I-)]
 (Parsons, Flack and Wagner, Acta Cryst. B69 (2013) 249-259).
;
_refine_ls_abs_structure_Flack 0.011(13)
_refine_ls_extinction_method none
_refine_ls_goodness_of_fit_ref 1.001
_refine_ls_hydrogen_treatment mixed
_refine_ls_matrix_type full
_refine_ls_number_parameters 819
_refine_ls_number_reflns 13422
_refine_ls_number_restraints 1
_refine_ls_restrained_S_all 1.001
_refine_ls_R_factor_all 0.0399
_refine_ls_R_factor_gt 0.0359
_refine_ls_shift/su_max 0.001
_refine_ls_shift/su_mean 0.000
_refine_ls_structure_factor_coef Fsqd
_refine_ls_weighting_details 'w=1/[\s^2^(Fo^2^)+(0.0450P)^2^+0.8212P] where P=(Fo^2^+2Fc^2^)/3'
_refine_ls_weighting_scheme calc
_refine_ls_wR_factor_gt 0.0850
_refine_ls_wR_factor_ref 0.0876
_reflns_Friedel_coverage 0.835
_reflns_Friedel_fraction_full 0.920
_reflns_Friedel_fraction_max 0.878
_reflns_number_gt 12453
_reflns_number_total 13422
_reflns_threshold_expression 'I > 2\s(I)'
_cod_data_source_file d4sc01892c2.cif
_cod_data_source_block 123
_cod_depositor_comments 'Adding full bibliography for 1571565--1571566.cif.'
_cod_database_code 1571566
_shelx_shelxl_version_number 2018/3
_shelx_space_group_comment
;
The symmetry employed for this shelxl refinement is uniquely defined
by the following loop, which should always be used as a source of
symmetry information in preference to the above space-group names.
They are only intended as comments.
;
_shelx_estimated_absorpt_t_max 0.927
_shelx_estimated_absorpt_t_min 0.898
_olex2_refinement_description
;
1.a Ternary CH refined with riding coordinates:
 C00K(H00K), C00N(H00N), C00V(H00V), C00Y(H00Y), C013(H013), C014(H014)
1.b Secondary CH2 refined with riding coordinates:
 C01B(H01A,H01B), C01J(H01F,H01H), C02G(H02G,H02I), C02I(H02J,H02K)
1.c Aromatic/amide H refined with riding coordinates:
 C00S(H00S), C00T(H00T), C00Z(H00Z), C015(H015), C016(H016), C01C(H01C),
 C01D(H01D), C01E(H01E), C01G(H01G), C01I(H01I), C01K(H01K), C01N(H01N),
 C01P(H01P), C01Q(H01Q), C01R(H01R), C01S(H01S), C01T(H01T), C01U(H01U),
 C01V(H01V), C01W(H01W), C01X(H01X), C01Y(H01Y), C01Z(H01Z), C020(H020),
 C021(H021), C022(H022), C023(H023), C024(H024), C025(H025), C026(H026),
 C027(H027), C028(H028), C029(H029), C02A(H02A), C02B(H02B), C02C(H02C),
 C02D(H02D), C02E(H02E), C02F(H02F), C02H(H02H)
;
_olex2_submission_special_instructions 'No special instructions were received'

loop_
_space_group_symop_operation_xyz
'x, y, z'
'-x, y+1/2, -z'

loop_
_atom_site_label
_atom_site_type_symbol
_atom_site_fract_x
_atom_site_fract_y
_atom_site_fract_z
_atom_site_U_iso_or_equiv
_atom_site_adp_type
_atom_site_occupancy
_atom_site_site_symmetry_order
_atom_site_calc_flag
_atom_site_refinement_flags_posn
_atom_site_refinement_flags_adp
_atom_site_refinement_flags_occupancy
_atom_site_disorder_assembly
_atom_site_disorder_group
Cl01 Cl 0.37417(7) 0.52373(4) 1.11486(4) 0.02941(15) Uani 1 1 d . . . . .
Cl02 Cl 0.72037(8) 0.73009(5) 0.45024(4) 0.03965(18) Uani 1 1 d . . . . .
Cl03 Cl 0.48459(10) 0.61670(5) 0.93287(6) 0.0492(2) Uani 1 1 d . . . . .
Cl04 Cl 0.46415(12) 0.75362(7) 1.02230(7) 0.0668(3) Uani 1 1 d . . . . .
Cl05 Cl 0.42930(11) 0.75230(6) 0.70346(7) 0.0641(3) Uani 1 1 d . . . . .
Cl06 Cl 0.6184(2) 0.81458(11) 0.62777(9) 0.1082(6) Uani 1 1 d . . . . .
O007 O 0.38325(19) 0.34341(12) 0.83589(10) 0.0244(4) Uani 1 1 d . . . . .
O008 O 0.99103(19) 0.43707(11) 0.54934(11) 0.0249(4) Uani 1 1 d . . . . .
O009 O 0.46469(19) 0.43544(12) 0.91796(11) 0.0284(4) Uani 1 1 d . . . . .
O00A O 0.53439(18) 0.45194(12) 0.60550(10) 0.0269(4) Uani 1 1 d . . . . .
O00B O -0.06905(19) 0.38694(11) 0.90726(10) 0.0254(4) Uani 1 1 d . . . . .
O00C O 0.52535(19) 0.57200(13) 0.55880(11) 0.0297(4) Uani 1 1 d . . . . .
N00D N 1.1035(2) 0.54145(13) 0.51149(12) 0.0206(4) Uani 1 1 d . . . . .
N00E N 0.9427(2) 0.57097(14) 0.65108(11) 0.0198(4) Uani 1 1 d . . . . .
N00F N 0.2147(2) 0.42698(14) 0.72362(12) 0.0239(5) Uani 1 1 d . . . . .
N00G N -0.0979(2) 0.47967(14) 0.99110(12) 0.0233(5) Uani 1 1 d . . . . .
N00H N 0.7078(2) 0.47390(13) 0.74472(12) 0.0223(5) Uani 1 1 d . . . . .
N00I N 0.0926(2) 0.52791(14) 0.86820(12) 0.0219(4) Uani 1 1 d . . . . .
C00J C 1.0125(2) 0.50852(15) 0.54483(13) 0.0191(5) Uani 1 1 d . . . . .
C00K C 0.7863(2) 0.57486(16) 0.53971(13) 0.0195(5) Uani 1 1 d . . . . .
H00K H 0.747155 0.625547 0.553445 0.023 Uiso 1 1 calc R U . . .
C00L C 0.3668(3) 0.39984(15) 0.88544(14) 0.0204(5) Uani 1 1 d . . . . .
C00M C 1.0172(3) 0.64950(16) 0.55921(13) 0.0201(5) Uani 1 1 d . . . . .
C00N C 0.7425(2) 0.50655(16) 0.58237(13) 0.0195(5) Uani 1 1 d . . . . .
H00N H 0.754175 0.454563 0.558719 0.023 Uiso 1 1 calc R U . . .
C00O C 0.0875(2) 0.50214(15) 0.94056(14) 0.0191(5) Uani 1 1 d . . . . .
C00P C -0.0347(3) 0.44769(16) 0.94243(13) 0.0207(5) Uani 1 1 d . . . . .
C00Q C 0.0715(3) 0.56963(15) 0.98968(13) 0.0205(5) Uani 1 1 d . . . . .
C00R C 0.5952(2) 0.51555(17) 0.58211(13) 0.0219(5) Uani 1 1 d . . . . .
C00S C 0.1882(3) 0.32343(16) 1.02586(15) 0.0242(5) Uani 1 1 d . . . . .
H00S H 0.142279 0.303257 0.979495 0.029 Uiso 1 1 calc R U . . .
C00T C 0.1426(3) 0.63990(16) 1.00657(15) 0.0258(6) Uani 1 1 d . . . . .
H00T H 0.213420 0.652837 0.984621 0.031 Uiso 1 1 calc R U . . .
C00U C 1.1095(3) 0.62515(16) 0.52064(14) 0.0210(5) Uani 1 1 d . . . . .
C00V C 0.1312(3) 0.45876(15) 0.83100(13) 0.0198(5) Uani 1 1 d . . . . .
H00V H 0.048370 0.426780 0.808272 0.024 Uiso 1 1 calc R U . . .
C00W C 0.2714(3) 0.30415(17) 0.79131(14) 0.0233(5) Uani 1 1 d . . . . .
C00X C 0.7836(3) 0.53046(16) 0.71982(13) 0.0203(5) Uani 1 1 d . . . . .
C00Y C 0.2225(2) 0.45401(15) 0.96435(13) 0.0184(5) Uani 1 1 d . . . . .
H00Y H 0.298966 0.493321 0.974559 0.022 Uiso 1 1 calc R U . . .
C00Z C 0.7884(3) 0.59801(16) 0.76142(14) 0.0227(5) Uani 1 1 d . . . . .
H00Z H 0.833364 0.646722 0.756693 0.027 Uiso 1 1 calc R U . . .
C010 C 0.6829(3) 0.39546(16) 0.71433(15) 0.0230(5) Uani 1 1 d . . . . .
C011 C 0.9416(2) 0.57739(15) 0.57460(13) 0.0183(5) Uani 1 1 d . . . . .
C012 C 0.1916(3) 0.34371(17) 0.73113(15) 0.0242(5) Uani 1 1 d . . . . .
C013 C 0.2246(2) 0.40894(15) 0.89456(13) 0.0182(5) Uani 1 1 d . . . . .
H013 H 0.184096 0.354597 0.895757 0.022 Uiso 1 1 calc R U . . .
C014 C 0.8450(2) 0.50939(15) 0.65913(13) 0.0189(5) Uani 1 1 d . . . . .
H014 H 0.892358 0.456622 0.669552 0.023 Uiso 1 1 calc R U . . .
C015 C 0.2821(3) 0.46107(19) 0.67718(14) 0.0281(6) Uani 1 1 d . . . . .
H015 H 0.308170 0.434554 0.638930 0.034 Uiso 1 1 calc R U . . .
C016 C 1.1928(3) 0.67927(18) 0.49820(16) 0.0282(6) Uani 1 1 d . . . . .
H016 H 1.255020 0.662428 0.471847 0.034 Uiso 1 1 calc R U . . .
C017 C 1.1783(3) 0.50395(15) 0.40247(15) 0.0221(5) Uani 1 1 d . . . . .
C018 C 0.6070(3) 0.38737(17) 0.64279(15) 0.0236(5) Uani 1 1 d . . . . .
C019 C -0.0359(3) 0.55219(16) 1.01994(14) 0.0227(5) Uani 1 1 d . . . . .
C01A C 0.2393(3) 0.40110(15) 1.03077(14) 0.0198(5) Uani 1 1 d . . . . .
C01B C -0.2244(3) 0.44919(19) 1.00212(16) 0.0286(6) Uani 1 1 d . . . . .
H01A H -0.263143 0.409937 0.963460 0.034 Uiso 1 1 calc R U . . .
H01B H -0.289470 0.494061 0.997338 0.034 Uiso 1 1 calc R U . . .
C01C C 0.7132(3) 0.58131(18) 0.81300(15) 0.0277(6) Uani 1 1 d . . . . .
H01C H 0.699185 0.617078 0.849026 0.033 Uiso 1 1 calc R U . . .
C01D C 0.5893(3) 0.31282(19) 0.61012(16) 0.0306(6) Uani 1 1 d . . . . .
H01D H 0.539960 0.307607 0.560826 0.037 Uiso 1 1 calc R U . . .
C01E C 1.0520(3) 0.49114(17) 0.35472(16) 0.0284(6) Uani 1 1 d . . . . .
H01E H 0.976450 0.478676 0.373126 0.034 Uiso 1 1 calc R U . . .
C01F C 0.1983(3) 0.48370(16) 0.77364(14) 0.0210(5) Uani 1 1 d . . . . .
C01G C 0.6651(3) 0.50510(18) 0.80160(15) 0.0269(6) Uani 1 1 d . . . . .
H01G H 0.611607 0.478271 0.828217 0.032 Uiso 1 1 calc R U . . .
C01H C 0.7381(3) 0.56698(17) 0.45820(14) 0.0234(5) Uani 1 1 d . . . . .
C01I C 0.2482(3) 0.22484(18) 0.80481(16) 0.0294(6) Uani 1 1 d . . . . .
H01I H 0.302627 0.198272 0.846161 0.035 Uiso 1 1 calc R U . . .
C01J C 1.1987(3) 0.49447(17) 0.48326(15) 0.0250(6) Uani 1 1 d . . . . .
H01F H 1.188671 0.437230 0.494327 0.030 Uiso 1 1 calc R U . . .
H01H H 1.292216 0.510913 0.508313 0.030 Uiso 1 1 calc R U . . .
C01K C 1.2876(3) 0.52269(18) 0.37452(16) 0.0270(6) Uani 1 1 d . . . . .
H01K H 1.374762 0.531192 0.406390 0.032 Uiso 1 1 calc R U . . .
C01L C 0.3054(3) 0.42740(16) 1.10059(15) 0.0223(5) Uani 1 1 d . . . . .
C01M C -0.2094(3) 0.40962(18) 1.07479(16) 0.0284(6) Uani 1 1 d . . . . .
C01N C 0.6368(3) 0.5533(2) 0.30722(17) 0.0417(8) Uani 1 1 d . . . . .
H01N H 0.602574 0.548728 0.256174 0.050 Uiso 1 1 calc R U . . .
C01O C 0.7017(3) 0.63426(19) 0.41360(16) 0.0296(6) Uani 1 1 d . . . . .
C01P C 0.1093(3) 0.69215(17) 1.05657(17) 0.0305(6) Uani 1 1 d . . . . .
H01P H 0.157870 0.740812 1.069114 0.037 Uiso 1 1 calc R U . . .
C01Q C 0.1432(4) 0.18472(19) 0.75650(19) 0.0364(7) Uani 1 1 d . . . . .
H01Q H 0.124574 0.130562 0.765688 0.044 Uiso 1 1 calc R U . . .
C01R C 0.0659(3) 0.2224(2) 0.69556(18) 0.0357(7) Uani 1 1 d . . . . .
H01R H -0.003413 0.193627 0.662330 0.043 Uiso 1 1 calc R U . . .
C01S C 0.0046(3) 0.67256(18) 1.08786(16) 0.0307(6) Uani 1 1 d . . . . .
H01S H -0.015728 0.707713 1.122702 0.037 Uiso 1 1 calc R U . . .
C01T C 1.0097(3) 0.72867(17) 0.57798(15) 0.0264(6) Uani 1 1 d . . . . .
H01T H 0.949326 0.745224 0.605545 0.032 Uiso 1 1 calc R U . . .
C01U C 0.2015(3) 0.27425(18) 1.08585(16) 0.0287(6) Uani 1 1 d . . . . .
H01U H 0.165113 0.221586 1.080289 0.034 Uiso 1 1 calc R U . . .
C01V C 1.0353(3) 0.49638(18) 0.28063(16) 0.0313(6) Uani 1 1 d . . . . .
H01V H 0.948804 0.486606 0.248492 0.038 Uiso 1 1 calc R U . . .
C01W C 1.0930(3) 0.78411(18) 0.55549(17) 0.0317(6) Uani 1 1 d . . . . .
H01W H 1.088762 0.839091 0.567484 0.038 Uiso 1 1 calc R U . . .
C01X C 0.6509(3) 0.6273(2) 0.33917(16) 0.0382(8) Uani 1 1 d . . . . .
H01X H 0.625744 0.673954 0.310319 0.046 Uiso 1 1 calc R U . . .
C01Y C 0.7369(3) 0.32845(17) 0.75419(16) 0.0292(6) Uani 1 1 d . . . . .
H01Y H 0.787378 0.333729 0.803278 0.035 Uiso 1 1 calc R U . . .
C01Z C -0.0709(3) 0.60288(17) 1.06941(15) 0.0284(6) Uani 1 1 d . . . . .
H01Z H -0.143754 0.590564 1.089991 0.034 Uiso 1 1 calc R U . . .
C020 C 1.1444(3) 0.51590(19) 0.25301(16) 0.0334(7) Uani 1 1 d . . . . .
H020 H 1.132730 0.520145 0.202167 0.040 Uiso 1 1 calc R U . . .
C021 C -0.3088(3) 0.4207(2) 1.11184(18) 0.0357(7) Uani 1 1 d . . . . .
H021 H -0.382810 0.455641 1.092519 0.043 Uiso 1 1 calc R U . . .
C022 C 0.3196(3) 0.37927(18) 1.16137(15) 0.0286(6) Uani 1 1 d . . . . .
H022 H 0.364566 0.399142 1.207999 0.034 Uiso 1 1 calc R U . . .
C023 C 0.0893(3) 0.30267(19) 0.68252(16) 0.0299(6) Uani 1 1 d . . . . .
H023 H 0.035640 0.328916 0.640747 0.036 Uiso 1 1 calc R U . . .
C024 C 1.1817(3) 0.75945(18) 0.51584(17) 0.0331(7) Uani 1 1 d . . . . .
H024 H 1.236207 0.798181 0.500307 0.040 Uiso 1 1 calc R U . . .
C025 C 0.2681(3) 0.30244(19) 1.15372(16) 0.0315(6) Uani 1 1 d . . . . .
H025 H 0.278422 0.269020 1.195043 0.038 Uiso 1 1 calc R U . . .
C026 C 0.7221(3) 0.49271(19) 0.42363(16) 0.0294(6) Uani 1 1 d . . . . .
H026 H 0.746096 0.445708 0.452077 0.035 Uiso 1 1 calc R U . . .
C027 C 0.6441(3) 0.24575(19) 0.64980(18) 0.0350(7) Uani 1 1 d . . . . .
H027 H 0.631964 0.194402 0.627645 0.042 Uiso 1 1 calc R U . . .
C028 C 0.3045(3) 0.53939(19) 0.69589(15) 0.0308(6) Uani 1 1 d . . . . .
H028 H 0.347038 0.577583 0.672224 0.037 Uiso 1 1 calc R U . . .
C029 C 0.6725(3) 0.4851(2) 0.34909(17) 0.0384(7) Uani 1 1 d . . . . .
H029 H 0.662992 0.433721 0.327033 0.046 Uiso 1 1 calc R U . . .
C02A C 1.2694(3) 0.52897(19) 0.29999(17) 0.0324(6) Uani 1 1 d . . . . .
H02A H 1.344163 0.542468 0.281353 0.039 Uiso 1 1 calc R U . . .
C02B C 0.2528(3) 0.55419(17) 0.75736(15) 0.0259(6) Uani 1 1 d . . . . .
H02B H 0.255578 0.603623 0.782306 0.031 Uiso 1 1 calc R U . . .
C02C C 0.7165(3) 0.25333(19) 0.72165(18) 0.0346(7) Uani 1 1 d . . . . .
H02C H 0.752406 0.207039 0.748803 0.042 Uiso 1 1 calc R U . . .
C02D C -0.1941(4) 0.3316(2) 1.20582(19) 0.0451(9) Uani 1 1 d . . . . .
H02D H -0.188985 0.304568 1.250219 0.054 Uiso 1 1 calc R U . . .
C02E C -0.3008(4) 0.3813(2) 1.17658(19) 0.0424(8) Uani 1 1 d . . . . .
H02E H -0.369979 0.388850 1.200945 0.051 Uiso 1 1 calc R U . . .
C02F C -0.1024(4) 0.3598(2) 1.1047(2) 0.0473(9) Uani 1 1 d . . . . .
H02F H -0.033249 0.351818 1.080436 0.057 Uiso 1 1 calc R U . . .
C02G C 0.4520(4) 0.7201(2) 0.9347(2) 0.0466(8) Uani 1 1 d . . . . .
H02G H 0.517684 0.749659 0.914380 0.056 Uiso 1 1 calc R U . . .
H02I H 0.359901 0.731379 0.903912 0.056 Uiso 1 1 calc R U . . .
C02H C -0.0941(4) 0.3212(3) 1.1700(2) 0.0541(10) Uani 1 1 d . . . . .
H02H H -0.019107 0.287352 1.190131 0.065 Uiso 1 1 calc R U . . .
C02I C 0.5272(5) 0.7298(3) 0.6434(3) 0.0671(13) Uani 1 1 d . . . . .
H02J H 0.467492 0.710893 0.596935 0.081 Uiso 1 1 calc R U . . .
H02K H 0.591351 0.686148 0.663857 0.081 Uiso 1 1 calc R U . . .
H00E H 1.025(3) 0.5604(18) 0.6780(17) 0.023(8) Uiso 1 1 d . . . . .
H00I H 0.021(4) 0.548(2) 0.843(2) 0.043(11) Uiso 1 1 d . . . . .

loop_
_atom_site_aniso_label
_atom_site_aniso_U_11
_atom_site_aniso_U_22
_atom_site_aniso_U_33
_atom_site_aniso_U_23
_atom_site_aniso_U_13
_atom_site_aniso_U_12
Cl01 0.0326(4) 0.0286(3) 0.0234(3) -0.0057(3) 0.0008(3) 0.0004(3)
Cl02 0.0384(4) 0.0369(4) 0.0401(4) 0.0120(3) 0.0038(3) 0.0110(3)
Cl03 0.0509(5) 0.0445(5) 0.0577(6) -0.0092(4) 0.0239(4) -0.0017(4)
Cl04 0.0607(6) 0.0562(6) 0.0769(7) -0.0352(5) 0.0058(5) -0.0106(5)
Cl05 0.0503(6) 0.0529(6) 0.0809(8) -0.0141(5) 0.0024(5) 0.0005(4)
Cl06 0.1430(16) 0.1081(12) 0.0905(11) -0.0259(9) 0.0611(11) -0.0268(11)
O007 0.0217(9) 0.0308(10) 0.0220(9) -0.0035(8) 0.0078(7) 0.0038(8)
O008 0.0243(9) 0.0223(9) 0.0288(10) -0.0004(8) 0.0079(8) -0.0017(7)
O009 0.0190(9) 0.0327(11) 0.0326(11) -0.0031(9) 0.0051(8) -0.0006(8)
O00A 0.0161(9) 0.0387(11) 0.0265(10) 0.0026(9) 0.0063(7) -0.0037(8)
O00B 0.0237(10) 0.0256(10) 0.0258(10) -0.0010(8) 0.0041(8) -0.0027(8)
O00C 0.0191(9) 0.0357(11) 0.0340(11) -0.0010(9) 0.0064(8) 0.0020(8)
N00D 0.0193(10) 0.0236(11) 0.0201(10) -0.0003(8) 0.0069(8) 0.0009(8)
N00E 0.0156(10) 0.0269(11) 0.0160(10) 0.0003(9) 0.0027(8) -0.0017(9)
N00F 0.0238(11) 0.0300(12) 0.0186(11) 0.0020(9) 0.0068(9) -0.0007(9)
N00G 0.0165(10) 0.0283(12) 0.0255(12) -0.0012(9) 0.0063(9) 0.0003(9)
N00H 0.0243(11) 0.0254(11) 0.0187(11) -0.0013(9) 0.0084(9) -0.0025(9)
N00I 0.0231(11) 0.0238(11) 0.0188(10) 0.0027(9) 0.0054(9) 0.0055(9)
C00J 0.0156(11) 0.0246(13) 0.0160(11) 0.0007(10) 0.0019(9) -0.0004(9)
C00K 0.0157(11) 0.0237(12) 0.0193(12) -0.0014(10) 0.0048(9) -0.0003(9)
C00L 0.0198(12) 0.0229(12) 0.0190(12) 0.0036(10) 0.0060(10) 0.0032(10)
C00M 0.0163(12) 0.0254(13) 0.0177(12) 0.0024(10) 0.0030(9) 0.0000(10)
C00N 0.0158(11) 0.0274(13) 0.0153(11) -0.0021(10) 0.0038(9) -0.0022(9)
C00O 0.0175(12) 0.0216(12) 0.0179(12) 0.0006(10) 0.0041(9) 0.0018(9)
C00P 0.0169(12) 0.0270(14) 0.0170(12) 0.0039(10) 0.0020(9) 0.0021(10)
C00Q 0.0217(12) 0.0216(12) 0.0179(12) 0.0017(10) 0.0045(10) 0.0056(10)
C00R 0.0172(12) 0.0330(14) 0.0151(11) -0.0050(11) 0.0035(9) -0.0035(11)
C00S 0.0209(13) 0.0285(14) 0.0229(13) 0.0036(11) 0.0050(10) 0.0016(10)
C00T 0.0265(14) 0.0243(13) 0.0271(14) -0.0015(11) 0.0079(11) 0.0010(11)
C00U 0.0175(12) 0.0257(13) 0.0186(12) 0.0016(10) 0.0020(10) -0.0002(10)
C00V 0.0169(11) 0.0243(13) 0.0179(12) 0.0006(10) 0.0042(9) 0.0011(9)
C00W 0.0221(13) 0.0293(14) 0.0205(13) -0.0041(11) 0.0088(10) 0.0019(10)
C00X 0.0170(11) 0.0256(13) 0.0181(12) -0.0003(10) 0.0038(9) -0.0005(10)
C00Y 0.0166(11) 0.0212(12) 0.0180(11) 0.0011(10) 0.0053(9) 0.0024(9)
C00Z 0.0220(13) 0.0243(13) 0.0218(13) -0.0022(10) 0.0057(10) 0.0010(10)
C010 0.0216(13) 0.0272(14) 0.0225(13) -0.0035(11) 0.0097(10) -0.0047(10)
C011 0.0160(11) 0.0222(12) 0.0162(11) 0.0002(10) 0.0036(9) -0.0004(10)
C012 0.0243(13) 0.0298(14) 0.0216(13) -0.0021(11) 0.0118(11) -0.0015(11)
C013 0.0166(11) 0.0210(12) 0.0169(12) 0.0001(10) 0.0040(9) 0.0018(9)
C014 0.0169(11) 0.0224(13) 0.0167(12) -0.0002(10) 0.0034(9) -0.0011(9)
C015 0.0206(13) 0.0470(17) 0.0180(12) 0.0046(12) 0.0070(10) -0.0032(12)
C016 0.0260(14) 0.0347(15) 0.0264(14) 0.0034(12) 0.0110(12) -0.0018(12)
C017 0.0214(12) 0.0215(13) 0.0246(13) -0.0004(10) 0.0083(10) 0.0014(10)
C018 0.0187(12) 0.0299(14) 0.0246(13) -0.0009(11) 0.0101(10) -0.0047(10)
C019 0.0208(13) 0.0259(13) 0.0206(13) 0.0026(10) 0.0039(10) 0.0046(10)
C01A 0.0168(12) 0.0241(12) 0.0189(12) 0.0025(10) 0.0054(10) 0.0040(10)
C01B 0.0178(13) 0.0383(16) 0.0309(15) -0.0008(13) 0.0082(11) -0.0009(11)
C01C 0.0276(14) 0.0335(15) 0.0235(13) -0.0065(12) 0.0096(11) 0.0006(12)
C01D 0.0293(15) 0.0388(16) 0.0265(14) -0.0085(13) 0.0119(12) -0.0130(12)
C01E 0.0223(13) 0.0310(15) 0.0335(15) 0.0017(12) 0.0103(12) 0.0010(11)
C01F 0.0180(12) 0.0263(13) 0.0180(12) 0.0011(10) 0.0032(10) 0.0008(10)
C01G 0.0272(14) 0.0367(16) 0.0198(13) -0.0016(11) 0.0118(11) -0.0027(11)
C01H 0.0143(11) 0.0363(15) 0.0204(12) 0.0026(11) 0.0059(10) 0.0005(10)
C01I 0.0366(16) 0.0303(14) 0.0252(14) -0.0014(12) 0.0148(12) 0.0031(12)
C01J 0.0185(12) 0.0309(14) 0.0269(14) 0.0013(11) 0.0084(10) 0.0055(10)
C01K 0.0216(13) 0.0311(14) 0.0299(14) -0.0042(12) 0.0096(11) 0.0014(11)
C01L 0.0214(13) 0.0245(13) 0.0208(13) -0.0015(10) 0.0050(10) 0.0043(10)
C01M 0.0226(13) 0.0342(15) 0.0303(15) -0.0030(12) 0.0101(11) -0.0044(11)
C01N 0.0272(15) 0.078(3) 0.0189(14) -0.0006(15) 0.0037(12) -0.0075(15)
C01O 0.0191(13) 0.0437(17) 0.0260(14) 0.0048(13) 0.0058(11) 0.0025(12)
C01P 0.0350(16) 0.0233(14) 0.0328(16) -0.0030(12) 0.0082(13) 0.0046(12)
C01Q 0.0466(19) 0.0275(15) 0.0416(18) -0.0083(13) 0.0233(15) -0.0069(13)
C01R 0.0332(16) 0.0376(16) 0.0382(17) -0.0134(14) 0.0126(13) -0.0061(13)
C01S 0.0377(16) 0.0310(15) 0.0237(14) -0.0025(11) 0.0084(12) 0.0105(12)
C01T 0.0252(13) 0.0266(13) 0.0274(14) 0.0010(12) 0.0068(11) 0.0005(11)
C01U 0.0284(15) 0.0266(14) 0.0331(15) 0.0099(12) 0.0114(12) 0.0032(11)
C01V 0.0297(15) 0.0328(15) 0.0281(15) -0.0037(12) 0.0015(12) 0.0017(12)
C01W 0.0348(16) 0.0223(13) 0.0386(17) 0.0024(12) 0.0106(13) -0.0013(11)
C01X 0.0216(14) 0.067(2) 0.0252(15) 0.0155(15) 0.0046(12) 0.0031(14)
C01Y 0.0317(15) 0.0304(15) 0.0258(14) -0.0007(12) 0.0077(11) -0.0066(12)
C01Z 0.0285(14) 0.0343(15) 0.0242(14) 0.0006(12) 0.0100(12) 0.0064(12)
C020 0.0411(17) 0.0343(16) 0.0263(14) -0.0011(13) 0.0114(13) 0.0086(13)
C021 0.0298(16) 0.0421(18) 0.0391(18) -0.0088(14) 0.0161(13) -0.0013(13)
C022 0.0277(14) 0.0395(16) 0.0183(13) 0.0015(12) 0.0053(11) 0.0087(12)
C023 0.0288(15) 0.0394(16) 0.0229(14) -0.0056(12) 0.0091(12) -0.0006(12)
C024 0.0364(17) 0.0303(15) 0.0354(16) 0.0066(13) 0.0143(13) -0.0082(13)
C025 0.0317(16) 0.0389(17) 0.0254(14) 0.0142(12) 0.0100(12) 0.0091(12)
C026 0.0244(14) 0.0413(16) 0.0230(14) -0.0036(12) 0.0070(11) -0.0052(12)
C027 0.0395(17) 0.0305(16) 0.0405(17) -0.0098(13) 0.0202(14) -0.0114(13)
C028 0.0247(14) 0.0427(18) 0.0238(14) 0.0087(12) 0.0044(11) -0.0090(12)
C029 0.0309(16) 0.060(2) 0.0235(15) -0.0087(14) 0.0059(12) -0.0081(15)
C02A 0.0327(15) 0.0380(16) 0.0330(15) -0.0022(14) 0.0202(13) 0.0016(13)
C02B 0.0219(13) 0.0302(14) 0.0233(13) 0.0042(11) 0.0017(11) -0.0022(11)
C02C 0.0354(16) 0.0302(15) 0.0400(17) 0.0022(13) 0.0130(14) -0.0045(12)
C02D 0.045(2) 0.060(2) 0.0312(17) 0.0036(16) 0.0118(15) -0.0134(17)
C02E 0.0404(19) 0.060(2) 0.0338(17) -0.0065(16) 0.0215(15) -0.0121(16)
C02F 0.0374(18) 0.067(2) 0.046(2) 0.0192(18) 0.0254(16) 0.0130(17)
C02G 0.0397(19) 0.0420(19) 0.056(2) 0.0097(17) 0.0094(16) -0.0036(15)
C02H 0.043(2) 0.068(3) 0.055(2) 0.026(2) 0.0209(18) 0.0141(18)
C02I 0.068(3) 0.051(2) 0.065(3) -0.029(2) -0.015(2) 0.017(2)

loop_
_atom_type_symbol
_atom_type_description
_atom_type_scat_dispersion_real
_atom_type_scat_dispersion_imag
_atom_type_scat_source
C C 0.0033 0.0016 'International Tables Vol C Tables 4.2.6.8 and 6.1.1.4'
H H 0.0000 0.0000 'International Tables Vol C Tables 4.2.6.8 and 6.1.1.4'
Cl Cl 0.1484 0.1585 'International Tables Vol C Tables 4.2.6.8 and 6.1.1.4'
N N 0.0061 0.0033 'International Tables Vol C Tables 4.2.6.8 and 6.1.1.4'
O O 0.0106 0.0060 'International Tables Vol C Tables 4.2.6.8 and 6.1.1.4'

loop_
_geom_angle_atom_site_label_1
_geom_angle_atom_site_label_2
_geom_angle_atom_site_label_3
_geom_angle
_geom_angle_site_symmetry_1
_geom_angle_site_symmetry_3
_geom_angle_publ_flag
C00L O007 C00W 120.9(2) . . ?
C00R O00A C018 122.8(2) . . ?
C00J N00D C00U 110.7(2) . . ?
C00J N00D C01J 123.6(2) . . ?
C00U N00D C01J 124.7(2) . . ?
C011 N00E C014 109.06(19) . . ?
C011 N00E H00E 111(2) . . ?
C014 N00E H00E 112(2) . . ?
C015 N00F C012 126.3(2) . . ?
C015 N00F C01F 109.3(2) . . ?
C01F N00F C012 123.0(2) . . ?
C00P N00G C019 110.9(2) . . ?
C00P N00G C01B 123.7(2) . . ?
C019 N00G C01B 124.7(2) . . ?
C00X N00H C010 122.9(2) . . ?
C01G N00H C00X 109.5(2) . . ?
C01G N00H C010 127.5(2) . . ?
C00O N00I C00V 107.9(2) . . ?
C00O N00I H00I 115(3) . . ?
C00V N00I H00I 110(3) . . ?
O008 C00J N00D 125.5(2) . . ?
O008 C00J C011 126.3(2) . . ?
N00D C00J C011 108.2(2) . . ?
C00N C00K H00K 107.3 . . ?
C00N C00K C011 101.44(19) . . ?
C011 C00K H00K 107.3 . . ?
C01H C00K H00K 107.3 . . ?
C01H C00K C00N 114.8(2) . . ?
C01H C00K C011 117.9(2) . . ?
O007 C00L C013 116.0(2) . . ?
O009 C00L O007 117.7(2) . . ?
O009 C00L C013 126.2(2) . . ?
C00U C00M C011 108.8(2) . . ?
C01T C00M C00U 120.5(2) . . ?
C01T C00M C011 130.8(2) . . ?
C00K C00N H00N 108.7 . . ?
C00K C00N C014 104.97(19) . . ?
C00R C00N C00K 110.6(2) . . ?
C00R C00N H00N 108.7 . . ?
C00R C00N C014 115.1(2) . . ?
C014 C00N H00N 108.7 . . ?
N00I C00O C00P 114.8(2) . . ?
N00I C00O C00Q 114.0(2) . . ?
N00I C00O C00Y 100.47(19) . . ?
C00P C00O C00Y 110.3(2) . . ?
C00Q C00O C00P 101.9(2) . . ?
C00Q C00O C00Y 115.9(2) . . ?
O00B C00P N00G 125.5(2) . . ?
O00B C00P C00O 126.4(2) . . ?
N00G C00P C00O 108.1(2) . . ?
C00T C00Q C00O 130.6(2) . . ?
C00T C00Q C019 120.3(2) . . ?
C019 C00Q C00O 109.0(2) . . ?
O00A C00R C00N 117.4(2) . . ?
O00C C00R O00A 117.2(2) . . ?
O00C C00R C00N 125.2(2) . . ?
C01A C00S H00S 118.6 . . ?
C01U C00S H00S 118.6 . . ?
C01U C00S C01A 122.7(3) . . ?
C00Q C00T H00T 120.5 . . ?
C00Q C00T C01P 119.0(3) . . ?
C01P C00T H00T 120.5 . . ?
C00M C00U N00D 109.9(2) . . ?
C016 C00U N00D 128.3(2) . . ?
C016 C00U C00M 121.7(3) . . ?
N00I C00V H00V 109.1 . . ?
N00I C00V C013 103.19(19) . . ?
N00I C00V C01F 111.6(2) . . ?
C013 C00V H00V 109.1 . . ?
C01F C00V H00V 109.1 . . ?
C01F C00V C013 114.3(2) . . ?
C012 C00W O007 119.5(2) . . ?
C01I C00W O007 119.3(3) . . ?
C01I C00W C012 121.1(3) . . ?
N00H C00X C014 119.4(2) . . ?
C00Z C00X N00H 107.5(2) . . ?
C00Z C00X C014 133.0(2) . . ?
C00O C00Y H00Y 107.8 . . ?
C013 C00Y C00O 102.11(19) . . ?
C013 C00Y H00Y 107.8 . . ?
C01A C00Y C00O 116.3(2) . . ?
C01A C00Y H00Y 107.8 . . ?
C01A C00Y C013 114.6(2) . . ?
C00X C00Z H00Z 126.4 . . ?
C00X C00Z C01C 107.1(2) . . ?
C01C C00Z H00Z 126.4 . . ?
C018 C010 N00H 118.9(2) . . ?
C01Y C010 N00H 120.9(2) . . ?
C01Y C010 C018 120.2(3) . . ?
N00E C011 C00J 115.5(2) . . ?
N00E C011 C00K 99.76(19) . . ?
N00E C011 C00M 112.6(2) . . ?
C00J C011 C00K 110.2(2) . . ?
C00M C011 C00J 102.2(2) . . ?
C00M C011 C00K 117.3(2) . . ?
C00W C012 N00F 118.0(2) . . ?
C023 C012 N00F 122.1(3) . . ?
C023 C012 C00W 119.8(3) . . ?
C00L C013 C00V 111.8(2) . . ?
C00L C013 C00Y 112.2(2) . . ?
C00L C013 H013 109.0 . . ?
C00V C013 H013 109.0 . . ?
C00Y C013 C00V 105.60(19) . . ?
C00Y C013 H013 109.0 . . ?
N00E C014 C00N 103.35(19) . . ?
N00E C014 C00X 110.4(2) . . ?
N00E C014 H014 109.3 . . ?
C00N C014 H014 109.3 . . ?
C00X C014 C00N 114.8(2) . . ?
C00X C014 H014 109.3 . . ?
N00F C015 H015 126.1 . . ?
C028 C015 N00F 107.8(3) . . ?
C028 C015 H015 126.1 . . ?
C00U C016 H016 121.4 . . ?
C00U C016 C024 117.2(3) . . ?
C024 C016 H016 121.4 . . ?
C01E C017 C01J 120.8(2) . . ?
C01E C017 C01K 118.9(3) . . ?
C01K C017 C01J 120.2(2) . . ?
C010 C018 O00A 120.9(2) . . ?
C01D C018 O00A 118.4(3) . . ?
C01D C018 C010 120.3(3) . . ?
C00Q C019 N00G 109.8(2) . . ?
C01Z C019 N00G 128.5(3) . . ?
C01Z C019 C00Q 121.7(3) . . ?
C00S C01A C00Y 121.8(2) . . ?
C00S C01A C01L 115.9(2) . . ?
C01L C01A C00Y 122.4(2) . . ?
N00G C01B H01A 108.8 . . ?
N00G C01B H01B 108.8 . . ?
N00G C01B C01M 113.9(2) . . ?
H01A C01B H01B 107.7 . . ?
C01M C01B H01A 108.8 . . ?
C01M C01B H01B 108.8 . . ?
C00Z C01C H01C 126.0 . . ?
C01G C01C C00Z 108.0(2) . . ?
C01G C01C H01C 126.0 . . ?
C018 C01D H01D 120.2 . . ?
C018 C01D C027 119.6(3) . . ?
C027 C01D H01D 120.2 . . ?
C017 C01E H01E 119.7 . . ?
C01V C01E C017 120.6(3) . . ?
C01V C01E H01E 119.7 . . ?
N00F C01F C00V 118.4(2) . . ?
C02B C01F N00F 107.5(2) . . ?
C02B C01F C00V 134.1(3) . . ?
N00H C01G H01G 126.1 . . ?
C01C C01G N00H 107.8(2) . . ?
C01C C01G H01G 126.1 . . ?
C01O C01H C00K 121.4(3) . . ?
C026 C01H C00K 122.1(2) . . ?
C026 C01H C01O 116.4(2) . . ?
C00W C01I H01I 120.7 . . ?
C00W C01I C01Q 118.5(3) . . ?
C01Q C01I H01I 120.7 . . ?
N00D C01J C017 113.1(2) . . ?
N00D C01J H01F 109.0 . . ?
N00D C01J H01H 109.0 . . ?
C017 C01J H01F 109.0 . . ?
C017 C01J H01H 109.0 . . ?
H01F C01J H01H 107.8 . . ?
C017 C01K H01K 120.0 . . ?
C02A C01K C017 120.1(3) . . ?
C02A C01K H01K 120.0 . . ?
C01A C01L Cl01 120.8(2) . . ?
C022 C01L Cl01 116.9(2) . . ?
C022 C01L C01A 122.3(3) . . ?
C021 C01M C01B 119.7(3) . . ?
C02F C01M C01B 121.9(3) . . ?
C02F C01M C021 118.4(3) . . ?
C01X C01N H01N 119.9 . . ?
C01X C01N C029 120.2(3) . . ?
C029 C01N H01N 119.9 . . ?
C01H C01O Cl02 120.6(2) . . ?
C01X C01O Cl02 117.6(3) . . ?
C01X C01O C01H 121.8(3) . . ?
C00T C01P H01P 120.1 . . ?
C01S C01P C00T 119.8(3) . . ?
C01S C01P H01P 120.1 . . ?
C01I C01Q H01Q 119.5 . . ?
C01R C01Q C01I 121.0(3) . . ?
C01R C01Q H01Q 119.5 . . ?
C01Q C01R H01R 119.9 . . ?
C01Q C01R C023 120.2(3) . . ?
C023 C01R H01R 119.9 . . ?
C01P C01S H01S 119.2 . . ?
C01Z C01S C01P 121.7(3) . . ?
C01Z C01S H01S 119.2 . . ?
C00M C01T H01T 120.8 . . ?
C00M C01T C01W 118.4(3) . . ?
C01W C01T H01T 120.8 . . ?
C00S C01U H01U 120.2 . . ?
C025 C01U C00S 119.5(3) . . ?
C025 C01U H01U 120.2 . . ?
C01E C01V H01V 119.8 . . ?
C01E C01V C020 120.3(3) . . ?
C020 C01V H01V 119.8 . . ?
C01T C01W H01W 119.8 . . ?
C024 C01W C01T 120.5(3) . . ?
C024 C01W H01W 119.8 . . ?
C01N C01X C01O 120.0(3) . . ?
C01N C01X H01X 120.0 . . ?
C01O C01X H01X 120.0 . . ?
C010 C01Y H01Y 120.3 . . ?
C010 C01Y C02C 119.4(3) . . ?
C02C C01Y H01Y 120.3 . . ?
C019 C01Z C01S 117.5(3) . . ?
C019 C01Z H01Z 121.3 . . ?
C01S C01Z H01Z 121.3 . . ?
C01V C020 H020 120.3 . . ?
C02A C020 C01V 119.3(3) . . ?
C02A C020 H020 120.3 . . ?
C01M C021 H021 119.7 . . ?
C02E C021 C01M 120.6(3) . . ?
C02E C021 H021 119.7 . . ?
C01L C022 H022 120.1 . . ?
C025 C022 C01L 119.7(3) . . ?
C025 C022 H022 120.1 . . ?
C012 C023 C01R 119.3(3) . . ?
C012 C023 H023 120.3 . . ?
C01R C023 H023 120.3 . . ?
C016 C024 H024 119.2 . . ?
C01W C024 C016 121.6(3) . . ?
C01W C024 H024 119.2 . . ?
C01U C025 H025 120.1 . . ?
C022 C025 C01U 119.8(3) . . ?
C022 C025 H025 120.1 . . ?
C01H C026 H026 118.9 . . ?
C029 C026 C01H 122.3(3) . . ?
C029 C026 H026 118.9 . . ?
C01D C027 H027 119.9 . . ?
C02C C027 C01D 120.3(3) . . ?
C02C C027 H027 119.9 . . ?
C015 C028 H028 126.0 . . ?
C015 C028 C02B 108.0(2) . . ?
C02B C028 H028 126.0 . . ?
C01N C029 C026 119.3(3) . . ?
C01N C029 H029 120.4 . . ?
C026 C029 H029 120.4 . . ?
C01K C02A H02A 119.6 . . ?
C020 C02A C01K 120.8(3) . . ?
C020 C02A H02A 119.6 . . ?
C01F C02B C028 107.2(3) . . ?
C01F C02B H02B 126.4 . . ?
C028 C02B H02B 126.4 . . ?
C01Y C02C H02C 119.9 . . ?
C027 C02C C01Y 120.3(3) . . ?
C027 C02C H02C 119.9 . . ?
C02E C02D H02D 120.4 . . ?
C02E C02D C02H 119.1(3) . . ?
C02H C02D H02D 120.4 . . ?
C021 C02E H02E 119.7 . . ?
C02D C02E C021 120.6(3) . . ?
C02D C02E H02E 119.7 . . ?
C01M C02F H02F 119.6 . . ?
C01M C02F C02H 120.8(3) . . ?
C02H C02F H02F 119.6 . . ?
Cl03 C02G H02G 109.3 . . ?
Cl03 C02G H02I 109.3 . . ?
Cl04 C02G Cl03 111.6(2) . . ?
Cl04 C02G H02G 109.3 . . ?
Cl04 C02G H02I 109.3 . . ?
H02G C02G H02I 108.0 . . ?
C02D C02H C02F 120.5(4) . . ?
C02D C02H H02H 119.8 . . ?
C02F C02H H02H 119.8 . . ?
Cl05 C02I Cl06 110.9(2) . . ?
Cl05 C02I H02J 109.5 . . ?
Cl05 C02I H02K 109.5 . . ?
Cl06 C02I H02J 109.5 . . ?
Cl06 C02I H02K 109.5 . . ?
H02J C02I H02K 108.1 . . ?

loop_
_geom_bond_atom_site_label_1
_geom_bond_atom_site_label_2
_geom_bond_distance
_geom_bond_site_symmetry_2
_geom_bond_publ_flag
Cl01 C01L 1.748(3) . ?
Cl02 C01O 1.737(3) . ?
Cl03 C02G 1.760(4) . ?
Cl04 C02G 1.738(4) . ?
Cl05 C02I 1.747(5) . ?
Cl06 C02I 1.763(6) . ?
O007 C00L 1.376(3) . ?
O007 C00W 1.399(3) . ?
O008 C00J 1.220(3) . ?
O009 C00L 1.190(3) . ?
O00A C00R 1.363(3) . ?
O00A C018 1.395(3) . ?
O00B C00P 1.217(3) . ?
O00C C00R 1.197(3) . ?
N00D C00J 1.371(3) . ?
N00D C00U 1.408(3) . ?
N00D C01J 1.458(3) . ?
N00E C011 1.462(3) . ?
N00E C014 1.469(3) . ?
N00E H00E 0.88(3) . ?
N00F C012 1.424(4) . ?
N00F C015 1.379(3) . ?
N00F C01F 1.386(4) . ?
N00G C00P 1.370(3) . ?
N00G C019 1.411(4) . ?
N00G C01B 1.454(3) . ?
N00H C00X 1.382(3) . ?
N00H C010 1.429(3) . ?
N00H C01G 1.374(3) . ?
N00I C00O 1.462(3) . ?
N00I C00V 1.463(3) . ?
N00I H00I 0.83(4) . ?
C00J C011 1.544(3) . ?
C00K H00K 1.0000 . ?
C00K C00N 1.535(3) . ?
C00K C011 1.554(3) . ?
C00K C01H 1.512(4) . ?
C00L C013 1.516(3) . ?
C00M C00U 1.399(4) . ?
C00M C011 1.500(4) . ?
C00M C01T 1.377(4) . ?
C00N H00N 1.0000 . ?
C00N C00R 1.511(3) . ?
C00N C014 1.566(3) . ?
C00O C00P 1.553(4) . ?
C00O C00Q 1.502(3) . ?
C00O C00Y 1.559(3) . ?
C00Q C00T 1.374(4) . ?
C00Q C019 1.398(4) . ?
C00S H00S 0.9500 . ?
C00S C01A 1.392(4) . ?
C00S C01U 1.388(4) . ?
C00T H00T 0.9500 . ?
C00T C01P 1.400(4) . ?
C00U C016 1.384(4) . ?
C00V H00V 1.0000 . ?
C00V C013 1.573(3) . ?
C00V C01F 1.494(4) . ?
C00W C012 1.392(4) . ?
C00W C01I 1.382(4) . ?
C00X C00Z 1.373(4) . ?
C00X C014 1.496(3) . ?
C00Y H00Y 1.0000 . ?
C00Y C013 1.536(3) . ?
C00Y C01A 1.519(3) . ?
C00Z H00Z 0.9500 . ?
C00Z C01C 1.425(4) . ?
C010 C018 1.392(4) . ?
C010 C01Y 1.385(4) . ?
C012 C023 1.386(4) . ?
C013 H013 1.0000 . ?
C014 H014 1.0000 . ?
C015 H015 0.9500 . ?
C015 C028 1.359(4) . ?
C016 H016 0.9500 . ?
C016 C024 1.393(4) . ?
C017 C01E 1.391(4) . ?
C017 C01J 1.511(4) . ?
C017 C01K 1.392(4) . ?
C018 C01D 1.383(4) . ?
C019 C01Z 1.383(4) . ?
C01A C01L 1.400(4) . ?
C01B H01A 0.9900 . ?
C01B H01B 0.9900 . ?
C01B C01M 1.509(4) . ?
C01C H01C 0.9500 . ?
C01C C01G 1.361(4) . ?
C01D H01D 0.9500 . ?
C01D C027 1.386(5) . ?
C01E H01E 0.9500 . ?
C01E C01V 1.384(4) . ?
C01F C02B 1.372(4) . ?
C01G H01G 0.9500 . ?
C01H C01O 1.401(4) . ?
C01H C026 1.395(4) . ?
C01I H01I 0.9500 . ?
C01I C01Q 1.392(5) . ?
C01J H01F 0.9900 . ?
C01J H01H 0.9900 . ?
C01K H01K 0.9500 . ?
C01K C02A 1.391(4) . ?
C01L C022 1.388(4) . ?
C01M C021 1.393(4) . ?
C01M C02F 1.375(5) . ?
C01N H01N 0.9500 . ?
C01N C01X 1.370(5) . ?
C01N C029 1.385(5) . ?
C01O C01X 1.386(4) . ?
C01P H01P 0.9500 . ?
C01P C01S 1.393(4) . ?
C01Q H01Q 0.9500 . ?
C01Q C01R 1.377(5) . ?
C01R H01R 0.9500 . ?
C01R C023 1.396(5) . ?
C01S H01S 0.9500 . ?
C01S C01Z 1.390(4) . ?
C01T H01T 0.9500 . ?
C01T C01W 1.399(4) . ?
C01U H01U 0.9500 . ?
C01U C025 1.381(4) . ?
C01V H01V 0.9500 . ?
C01V C020 1.390(4) . ?
C01W H01W 0.9500 . ?
C01W C024 1.386(4) . ?
C01X H01X 0.9500 . ?
C01Y H01Y 0.9500 . ?
C01Y C02C 1.392(4) . ?
C01Z H01Z 0.9500 . ?
C020 H020 0.9500 . ?
C020 C02A 1.374(4) . ?
C021 H021 0.9500 . ?
C021 C02E 1.385(5) . ?
C022 H022 0.9500 . ?
C022 C025 1.380(4) . ?
C023 H023 0.9500 . ?
C024 H024 0.9500 . ?
C025 H025 0.9500 . ?
C026 H026 0.9500 . ?
C026 C029 1.388(4) . ?
C027 H027 0.9500 . ?
C027 C02C 1.386(5) . ?
C028 H028 0.9500 . ?
C028 C02B 1.428(4) . ?
C029 H029 0.9500 . ?
C02A H02A 0.9500 . ?
C02B H02B 0.9500 . ?
C02C H02C 0.9500 . ?
C02D H02D 0.9500 . ?
C02D C02E 1.369(6) . ?
C02D C02H 1.381(5) . ?
C02E H02E 0.9500 . ?
C02F H02F 0.9500 . ?
C02F C02H 1.386(5) . ?
C02G H02G 0.9900 . ?
C02G H02I 0.9900 . ?
C02H H02H 0.9500 . ?
C02I H02J 0.9900 . ?
C02I H02K 0.9900 . ?

loop_
_geom_torsion_atom_site_label_1
_geom_torsion_atom_site_label_2
_geom_torsion_atom_site_label_3
_geom_torsion_atom_site_label_4
_geom_torsion
_geom_torsion_site_symmetry_1
_geom_torsion_site_symmetry_2
_geom_torsion_site_symmetry_3
_geom_torsion_site_symmetry_4
_geom_torsion_publ_flag
Cl01 C01L C022 C025 -179.7(2) . . . . ?
Cl02 C01O C01X C01N 178.6(2) . . . . ?
O007 C00L C013 C00V -77.9(3) . . . . ?
O007 C00L C013 C00Y 163.6(2) . . . . ?
O007 C00W C012 N00F -9.5(4) . . . . ?
O007 C00W C012 C023 173.3(2) . . . . ?
O007 C00W C01I C01Q -174.8(2) . . . . ?
O008 C00J C011 N00E 52.6(3) . . . . ?
O008 C00J C011 C00K -59.5(3) . . . . ?
O008 C00J C011 C00M 175.1(2) . . . . ?
O009 C00L C013 C00V 103.7(3) . . . . ?
O009 C00L C013 C00Y -14.7(4) . . . . ?
O00A C018 C01D C027 -170.5(2) . . . . ?
N00D C00J C011 N00E -128.1(2) . . . . ?
N00D C00J C011 C00K 119.8(2) . . . . ?
N00D C00J C011 C00M -5.6(2) . . . . ?
N00D C00U C016 C024 -178.2(3) . . . . ?
N00F C012 C023 C01R -175.7(3) . . . . ?
N00F C015 C028 C02B 1.7(3) . . . . ?
N00F C01F C02B C028 -0.4(3) . . . . ?
N00G C019 C01Z C01S -178.2(3) . . . . ?
N00G C01B C01M C021 141.2(3) . . . . ?
N00G C01B C01M C02F -41.4(4) . . . . ?
N00H C00X C00Z C01C 0.1(3) . . . . ?
N00H C00X C014 N00E -168.5(2) . . . . ?
N00H C00X C014 C00N 75.2(3) . . . . ?
N00H C010 C018 O00A -12.4(4) . . . . ?
N00H C010 C018 C01D 175.3(2) . . . . ?
N00H C010 C01Y C02C -176.6(3) . . . . ?
N00I C00O C00P O00B 51.9(3) . . . . ?
N00I C00O C00P N00G -128.3(2) . . . . ?
N00I C00O C00Q C00T -50.6(4) . . . . ?
N00I C00O C00Q C019 129.1(2) . . . . ?
N00I C00O C00Y C013 -40.9(2) . . . . ?
N00I C00O C00Y C01A -166.4(2) . . . . ?
N00I C00V C013 C00L -119.0(2) . . . . ?
N00I C00V C013 C00Y 3.4(2) . . . . ?
N00I C00V C01F N00F -166.5(2) . . . . ?
N00I C00V C01F C02B 14.2(4) . . . . ?
C00J N00D C00U C00M -1.8(3) . . . . ?
C00J N00D C00U C016 176.7(3) . . . . ?
C00J N00D C01J C017 118.8(3) . . . . ?
C00K C00N C00R O00A 167.7(2) . . . . ?
C00K C00N C00R O00C -7.3(4) . . . . ?
C00K C00N C014 N00E -5.6(2) . . . . ?
C00K C00N C014 C00X 114.7(2) . . . . ?
C00K C01H C01O Cl02 3.8(4) . . . . ?
C00K C01H C01O C01X -176.7(2) . . . . ?
C00K C01H C026 C029 177.2(3) . . . . ?
C00L O007 C00W C012 77.7(3) . . . . ?
C00L O007 C00W C01I -107.0(3) . . . . ?
C00M C00U C016 C024 0.2(4) . . . . ?
C00M C01T C01W C024 -0.6(4) . . . . ?
C00N C00K C011 N00E -44.3(2) . . . . ?
C00N C00K C011 C00J 77.6(2) . . . . ?
C00N C00K C011 C00M -166.1(2) . . . . ?
C00N C00K C01H C01O 144.7(2) . . . . ?
C00N C00K C01H C026 -32.6(3) . . . . ?
C00O N00I C00V C013 -31.2(3) . . . . ?
C00O N00I C00V C01F -154.4(2) . . . . ?
C00O C00Q C00T C01P -177.9(3) . . . . ?
C00O C00Q C019 N00G -3.4(3) . . . . ?
C00O C00Q C019 C01Z 177.8(2) . . . . ?
C00O C00Y C013 C00L 145.0(2) . . . . ?
C00O C00Y C013 C00V 22.9(2) . . . . ?
C00O C00Y C01A C00S 85.4(3) . . . . ?
C00O C00Y C01A C01L -93.8(3) . . . . ?
C00P N00G C019 C00Q 0.2(3) . . . . ?
C00P N00G C019 C01Z 178.9(3) . . . . ?
C00P N00G C01B C01M 111.2(3) . . . . ?
C00P C00O C00Q C00T -174.9(3) . . . . ?
C00P C00O C00Q C019 4.7(3) . . . . ?
C00P C00O C00Y C013 80.7(2) . . . . ?
C00P C00O C00Y C01A -44.8(3) . . . . ?
C00Q C00O C00P O00B 175.6(2) . . . . ?
C00Q C00O C00P N00G -4.6(3) . . . . ?
C00Q C00O C00Y C013 -164.2(2) . . . . ?
C00Q C00O C00Y C01A 70.3(3) . . . . ?
C00Q C00T C01P C01S -0.5(4) . . . . ?
C00Q C019 C01Z C01S 0.3(4) . . . . ?
C00R O00A C018 C010 72.5(3) . . . . ?
C00R O00A C018 C01D -115.1(3) . . . . ?
C00R C00N C014 N00E -127.4(2) . . . . ?
C00R C00N C014 C00X -7.1(3) . . . . ?
C00S C01A C01L Cl01 -179.81(19) . . . . ?
C00S C01A C01L C022 0.1(4) . . . . ?
C00S C01U C025 C022 0.6(4) . . . . ?
C00T C00Q C019 N00G 176.3(2) . . . . ?
C00T C00Q C019 C01Z -2.5(4) . . . . ?
C00T C01P C01S C01Z -1.7(4) . . . . ?
C00U N00D C00J O008 -175.9(2) . . . . ?
C00U N00D C00J C011 4.7(3) . . . . ?
C00U N00D C01J C017 -73.8(3) . . . . ?
C00U C00M C011 N00E 129.0(2) . . . . ?
C00U C00M C011 C00J 4.5(3) . . . . ?
C00U C00M C011 C00K -116.2(2) . . . . ?
C00U C00M C01T C01W 2.1(4) . . . . ?
C00U C016 C024 C01W 1.3(5) . . . . ?
C00V N00I C00O C00P -72.4(3) . . . . ?
C00V N00I C00O C00Q 170.5(2) . . . . ?
C00V N00I C00O C00Y 45.9(2) . . . . ?
C00V C01F C02B C028 179.0(3) . . . . ?
C00W O007 C00L O009 -174.5(2) . . . . ?
C00W O007 C00L C013 7.0(3) . . . . ?
C00W C012 C023 C01R 1.4(4) . . . . ?
C00W C01I C01Q C01R 1.5(4) . . . . ?
C00X N00H C010 C018 -64.6(3) . . . . ?
C00X N00H C010 C01Y 113.2(3) . . . . ?
C00X N00H C01G C01C 0.1(3) . . . . ?
C00X C00Z C01C C01G -0.1(3) . . . . ?
C00Y C00O C00P O00B -60.7(3) . . . . ?
C00Y C00O C00P N00G 119.0(2) . . . . ?
C00Y C00O C00Q C00T 65.3(4) . . . . ?
C00Y C00O C00Q C019 -115.1(2) . . . . ?
C00Y C01A C01L Cl01 -0.5(3) . . . . ?
C00Y C01A C01L C022 179.4(2) . . . . ?
C00Z C00X C014 N00E 9.2(4) . . . . ?
C00Z C00X C014 C00N -107.1(3) . . . . ?
C00Z C01C C01G N00H 0.0(3) . . . . ?
C010 N00H C00X C00Z -179.3(2) . . . . ?
C010 N00H C00X C014 -1.0(4) . . . . ?
C010 N00H C01G C01C 179.2(3) . . . . ?
C010 C018 C01D C027 2.0(4) . . . . ?
C010 C01Y C02C C027 0.7(4) . . . . ?
C011 N00E C014 C00N -24.2(2) . . . . ?
C011 N00E C014 C00X -147.5(2) . . . . ?
C011 C00K C00N C00R 155.4(2) . . . . ?
C011 C00K C00N C014 30.7(2) . . . . ?
C011 C00K C01H C01O -95.7(3) . . . . ?
C011 C00K C01H C026 86.9(3) . . . . ?
C011 C00M C00U N00D -2.0(3) . . . . ?
C011 C00M C00U C016 179.3(2) . . . . ?
C011 C00M C01T C01W -179.5(3) . . . . ?
C012 N00F C015 C028 -168.8(3) . . . . ?
C012 N00F C01F C00V -10.7(4) . . . . ?
C012 N00F C01F C02B 168.8(2) . . . . ?
C012 C00W C01I C01Q 0.5(4) . . . . ?
C013 C00V C01F N00F 76.8(3) . . . . ?
C013 C00V C01F C02B -102.5(3) . . . . ?
C013 C00Y C01A C00S -33.5(3) . . . . ?
C013 C00Y C01A C01L 147.3(2) . . . . ?
C014 N00E C011 C00J -74.6(3) . . . . ?
C014 N00E C011 C00K 43.5(2) . . . . ?
C014 N00E C011 C00M 168.6(2) . . . . ?
C014 C00N C00R O00A -73.6(3) . . . . ?
C014 C00N C00R O00C 111.4(3) . . . . ?
C014 C00X C00Z C01C -177.8(3) . . . . ?
C015 N00F C012 C00W 103.5(3) . . . . ?
C015 N00F C012 C023 -79.4(4) . . . . ?
C015 N00F C01F C00V -178.1(2) . . . . ?
C015 N00F C01F C02B 1.4(3) . . . . ?
C015 C028 C02B C01F -0.8(3) . . . . ?
C017 C01E C01V C020 -1.1(4) . . . . ?
C017 C01K C02A C020 -0.8(5) . . . . ?
C018 O00A C00R O00C -171.0(2) . . . . ?
C018 O00A C00R C00N 13.6(3) . . . . ?
C018 C010 C01Y C02C 1.1(4) . . . . ?
C018 C01D C027 C02C -0.2(4) . . . . ?
C019 N00G C00P O00B -177.3(2) . . . . ?
C019 N00G C00P C00O 2.9(3) . . . . ?
C019 N00G C01B C01M -79.1(3) . . . . ?
C019 C00Q C00T C01P 2.5(4) . . . . ?
C01A C00S C01U C025 -0.1(4) . . . . ?
C01A C00Y C013 C00L -88.4(3) . . . . ?
C01A C00Y C013 C00V 149.6(2) . . . . ?
C01A C01L C022 C025 0.4(4) . . . . ?
C01B N00G C00P O00B -6.4(4) . . . . ?
C01B N00G C00P C00O 173.8(2) . . . . ?
C01B N00G C019 C00Q -170.6(2) . . . . ?
C01B N00G C019 C01Z 8.1(4) . . . . ?
C01B C01M C021 C02E 176.3(3) . . . . ?
C01B C01M C02F C02H -176.9(4) . . . . ?
C01D C027 C02C C01Y -1.1(5) . . . . ?
C01E C017 C01J N00D -53.4(3) . . . . ?
C01E C017 C01K C02A 0.5(4) . . . . ?
C01E C01V C020 C02A 0.8(5) . . . . ?
C01F N00F C012 C00W -61.7(3) . . . . ?
C01F N00F C012 C023 115.5(3) . . . . ?
C01F N00F C015 C028 -1.9(3) . . . . ?
C01F C00V C013 C00L 2.5(3) . . . . ?
C01F C00V C013 C00Y 124.8(2) . . . . ?
C01G N00H C00X C00Z -0.1(3) . . . . ?
C01G N00H C00X C014 178.2(2) . . . . ?
C01G N00H C010 C018 116.4(3) . . . . ?
C01G N00H C010 C01Y -65.9(4) . . . . ?
C01H C00K C00N C00R -76.3(3) . . . . ?
C01H C00K C00N C014 159.0(2) . . . . ?
C01H C00K C011 N00E -170.6(2) . . . . ?
C01H C00K C011 C00J -48.7(3) . . . . ?
C01H C00K C011 C00M 67.6(3) . . . . ?
C01H C01O C01X C01N -1.0(4) . . . . ?
C01H C026 C029 C01N -0.2(5) . . . . ?
C01I C00W C012 N00F 175.3(2) . . . . ?
C01I C00W C012 C023 -1.9(4) . . . . ?
C01I C01Q C01R C023 -2.0(5) . . . . ?
C01J N00D C00J O008 -7.0(4) . . . . ?
C01J N00D C00J C011 173.7(2) . . . . ?
C01J N00D C00U C00M -170.6(2) . . . . ?
C01J N00D C00U C016 7.9(4) . . . . ?
C01J C017 C01E C01V -177.1(3) . . . . ?
C01J C017 C01K C02A 178.0(3) . . . . ?
C01K C017 C01E C01V 0.4(4) . . . . ?
C01K C017 C01J N00D 129.1(3) . . . . ?
C01L C022 C025 C01U -0.7(4) . . . . ?
C01M C021 C02E C02D 0.9(5) . . . . ?
C01M C02F C02H C02D 0.5(7) . . . . ?
C01O C01H C026 C029 -0.3(4) . . . . ?
C01P C01S C01Z C019 1.7(4) . . . . ?
C01Q C01R C023 C012 0.5(4) . . . . ?
C01T C00M C00U N00D 176.7(2) . . . . ?
C01T C00M C00U C016 -2.0(4) . . . . ?
C01T C00M C011 N00E -49.6(4) . . . . ?
C01T C00M C011 C00J -174.1(3) . . . . ?
C01T C00M C011 C00K 65.3(4) . . . . ?
C01T C01W C024 C016 -1.1(5) . . . . ?
C01U C00S C01A C00Y -179.5(2) . . . . ?
C01U C00S C01A C01L -0.2(4) . . . . ?
C01V C020 C02A C01K 0.2(5) . . . . ?
C01X C01N C029 C026 0.1(5) . . . . ?
C01Y C010 C018 O00A 169.9(2) . . . . ?
C01Y C010 C018 C01D -2.4(4) . . . . ?
C021 C01M C02F C02H 0.4(6) . . . . ?
C026 C01H C01O Cl02 -178.7(2) . . . . ?
C026 C01H C01O C01X 0.9(4) . . . . ?
C029 C01N C01X C01O 0.4(5) . . . . ?
C02E C02D C02H C02F -0.8(6) . . . . ?
C02F C01M C021 C02E -1.1(5) . . . . ?
C02H C02D C02E C021 0.1(6) . . . . ?
